data_1564156
loop_
_publ_author_name
'Pandey, Souvik'
'Pradeep, Prajisha'
'Venugopal M, Anjali'
'Aswanth, A.A.'
'Andrews, Alex P.'
'Venugopal, Ajay'

_publ_section_title
;
 Incorporation of nitrate ions into halobismuthates
;
_journal_name_full 'Inorganica Chimica Acta'
_journal_page_first 119754
_journal_paper_doi 10.1016/j.ica.2020.119754
_journal_volume 511
_journal_year 2020
_chemical_absolute_configuration rm
_chemical_formula_moiety 'Bi2 Cl8 N2 O6, 2(C6 H10 N2), 2(H2 O)'
_chemical_formula_sum 'C12 H24 Bi2 Cl8 N6 O8'
_chemical_formula_weight 1081.93
_space_group_crystal_system triclinic
_space_group_IT_number 2
_space_group_name_Hall '-P 1'
_space_group_name_H-M_alt 'P -1'
_atom_sites_solution_hydrogens mixed
_audit_creation_method SHELXL-2014
_cell_angle_alpha 103.7960(10)
_cell_angle_beta 107.5400(10)
_cell_angle_gamma 97.2160(10)
_cell_formula_units_Z 1
_cell_length_a 7.43460(10)
_cell_length_b 10.4198(2)
_cell_length_c 10.6765(2)
_cell_measurement_reflns_used 8309
_cell_measurement_temperature 296(2)
_cell_measurement_theta_max 28.33
_cell_measurement_theta_min 2.94
_cell_volume 748.25(2)
_computing_cell_refinement 'Bruker SAINT'
_computing_data_collection 'Bruker APEX2'
_computing_data_reduction 'Bruker SAINT'
_computing_molecular_graphics 'Bruker SHELXTL'
_computing_publication_material 'Bruker SHELXTL'
_computing_structure_refinement 'SHELXL-2014 (Sheldrick, 2014)'
_computing_structure_solution 'SHELXL-2014 (Sheldrick, 2014)'
_diffrn_ambient_temperature 296(2)
_diffrn_detector_area_resol_mean 0
_diffrn_measured_fraction_theta_full 0.993
_diffrn_measured_fraction_theta_max 0.993
_diffrn_measurement_device_type 'Bruker APEX-II CCD'
_diffrn_measurement_method '\f and \w scans'
_diffrn_radiation_type MoK\a
_diffrn_radiation_wavelength 0.71073
_diffrn_reflns_av_R_equivalents 0.0229
_diffrn_reflns_av_unetI/netI 0.0204
_diffrn_reflns_Laue_measured_fraction_full 0.993
_diffrn_reflns_Laue_measured_fraction_max 0.993
_diffrn_reflns_limit_h_max 9
_diffrn_reflns_limit_h_min -9
_diffrn_reflns_limit_k_max 12
_diffrn_reflns_limit_k_min -12
_diffrn_reflns_limit_l_max 13
_diffrn_reflns_limit_l_min -13
_diffrn_reflns_number 11955
_diffrn_reflns_point_group_measured_fraction_full 0.993
_diffrn_reflns_point_group_measured_fraction_max 0.993
_diffrn_reflns_theta_full 25.242
_diffrn_reflns_theta_max 25.997
_diffrn_reflns_theta_min 2.966
_diffrn_source 'sealed tube'
_exptl_absorpt_coefficient_mu 12.503
_exptl_absorpt_correction_T_max 0.368
_exptl_absorpt_correction_T_min 0.256
_exptl_absorpt_correction_type multi-scan
_exptl_absorpt_process_details SADABS
_exptl_crystal_colour colourless
_exptl_crystal_density_diffrn 2.401
_exptl_crystal_density_meas 2.400
_exptl_crystal_density_method none
_exptl_crystal_description plate
_exptl_crystal_F_000 504
_exptl_crystal_size_max 0.150
_exptl_crystal_size_mid 0.150
_exptl_crystal_size_min 0.100
_refine_diff_density_max 0.470
_refine_diff_density_min -0.517
_refine_diff_density_rms 0.079
_refine_ls_extinction_coef .
_refine_ls_extinction_method none
_refine_ls_goodness_of_fit_ref 1.033
_refine_ls_hydrogen_treatment mixed
_refine_ls_matrix_type full
_refine_ls_number_parameters 171
_refine_ls_number_reflns 2913
_refine_ls_number_restraints 3
_refine_ls_restrained_S_all 1.033
_refine_ls_R_factor_all 0.0173
_refine_ls_R_factor_gt 0.0153
_refine_ls_shift/su_max 0.001
_refine_ls_shift/su_mean 0.000
_refine_ls_structure_factor_coef Fsqd
_refine_ls_weighting_details 'w=1/[\s^2^(Fo^2^)+(0.0164P)^2^+0.2717P] where P=(Fo^2^+2Fc^2^)/3'
_refine_ls_weighting_scheme calc
_refine_ls_wR_factor_gt 0.0331
_refine_ls_wR_factor_ref 0.0336
_reflns_Friedel_coverage 0.000
_reflns_Friedel_fraction_full .
_reflns_Friedel_fraction_max .
_reflns_number_gt 2736
_reflns_number_total 2913
_reflns_threshold_expression 'I > 2\s(I)'
_cod_data_source_file ICA-2020-511-119754.cif
_cod_data_source_block 3
_cod_database_code 1564156
_shelx_space_group_comment
;
The symmetry employed for this shelxl refinement is uniquely defined
by the following loop, which should always be used as a source of
symmetry information in preference to the above space-group names.
They are only intended as comments.
;
_shelx_estimated_absorpt_t_min 0.256
_shelx_estimated_absorpt_t_max 0.368
_shelxl_version_number 2014-3

loop_
_space_group_symop_operation_xyz
'x, y, z'
'-x, -y, -z'

loop_
_atom_site_label
_atom_site_type_symbol
_atom_site_fract_x
_atom_site_fract_y
_atom_site_fract_z
_atom_site_U_iso_or_equiv
_atom_site_adp_type
_atom_site_occupancy
_atom_site_site_symmetry_order
_atom_site_calc_flag
_atom_site_refinement_flags_posn
_atom_site_refinement_flags_adp
_atom_site_refinement_flags_occupancy
_atom_site_disorder_assembly
_atom_site_disorder_group
C1 C 0.8235(4) 1.2161(3) 0.7429(3) 0.0321(7) Uani 1 1 d . . . . .
H1 H 0.8484 1.2929 0.8163 0.039 Uiso 1 1 calc R U . . .
C2 C 0.8585(4) 1.2245(3) 0.6244(3) 0.0339(7) Uani 1 1 d . . . . .
C3 C 0.8234(5) 1.1122(3) 0.5164(3) 0.0398(8) Uani 1 1 d . . . . .
H3 H 0.8482 1.1197 0.4378 0.048 Uiso 1 1 calc R U . . .
C4 C 0.7503(5) 0.9869(3) 0.5254(3) 0.0448(8) Uani 1 1 d . . . . .
H4 H 0.7253 0.9100 0.4522 0.054 Uiso 1 1 calc R U . . .
C5 C 0.7143(5) 0.9754(3) 0.6417(3) 0.0381(7) Uani 1 1 d . . . . .
H5 H 0.6664 0.8914 0.6484 0.046 Uiso 1 1 calc R U . . .
C6 C 0.7511(4) 1.0912(3) 0.7478(3) 0.0299(6) Uani 1 1 d . . . . .
N1 N 0.5140(4) 0.5601(3) 0.3687(3) 0.0384(6) Uani 1 1 d . . . . .
N2 N 0.9361(4) 1.3583(3) 0.6190(3) 0.0468(7) Uani 1 1 d . . . . .
H2A H 0.9504 1.4200 0.6970 0.070 Uiso 1 1 calc R U . . .
H2B H 1.0501 1.3592 0.6079 0.070 Uiso 1 1 calc R U . . .
H2C H 0.8549 1.3773 0.5489 0.070 Uiso 1 1 calc R U . . .
N3 N 0.7139(4) 1.0807(3) 0.8735(3) 0.0374(6) Uani 1 1 d . . . . .
H3A H 0.6673 0.9946 0.8640 0.056 Uiso 1 1 calc R U . . .
H3B H 0.8236 1.1112 0.9450 0.056 Uiso 1 1 calc R U . . .
H3C H 0.6284 1.1299 0.8874 0.056 Uiso 1 1 calc R U . . .
O1 O 0.6444(4) 0.5145(3) 0.3316(3) 0.0589(7) Uani 1 1 d . . . . .
O1' O 1.0347(4) 1.3549(3) 0.3882(3) 0.0577(7) Uani 1 1 d D . . . .
O2 O 0.3419(3) 0.5117(2) 0.2900(2) 0.0462(6) Uani 1 1 d . . . . .
O3 O 0.5520(4) 0.6465(2) 0.4792(3) 0.0597(7) Uani 1 1 d . . . . .
Cl1 Cl 0.32929(13) 0.19971(10) -0.16695(8) 0.0548(2) Uani 1 1 d . . . . .
Cl2 Cl 0.61867(11) 0.17730(8) 0.16524(9) 0.04132(18) Uani 1 1 d . . . . .
Cl3 Cl 0.12305(11) 0.19938(8) 0.10327(9) 0.04274(19) Uani 1 1 d . . . . .
Cl4 Cl 0.76169(12) 0.46318(9) 0.04775(9) 0.04157(18) Uani 1 1 d . . . . .
Bi1 Bi 0.42218(2) 0.34801(2) 0.08226(2) 0.02908(5) Uani 1 1 d . . . . .
H1B H 1.163(2) 1.362(7) 0.418(6) 0.18(3) Uiso 1 1 d D . . . .
H1A H 0.970(6) 1.293(4) 0.308(3) 0.107(19) Uiso 1 1 d D . . . .

loop_
_atom_site_aniso_label
_atom_site_aniso_U_11
_atom_site_aniso_U_22
_atom_site_aniso_U_33
_atom_site_aniso_U_23
_atom_site_aniso_U_13
_atom_site_aniso_U_12
C1 0.0335(17) 0.0307(16) 0.0332(16) 0.0055(13) 0.0160(13) 0.0063(13)
C2 0.0315(17) 0.0365(17) 0.0366(17) 0.0139(14) 0.0135(14) 0.0076(14)
C3 0.0446(19) 0.049(2) 0.0327(16) 0.0148(15) 0.0189(15) 0.0152(16)
C4 0.056(2) 0.0386(19) 0.0331(17) 0.0011(14) 0.0122(16) 0.0101(17)
C5 0.0441(19) 0.0297(16) 0.0360(17) 0.0076(13) 0.0096(15) 0.0059(14)
C6 0.0281(16) 0.0347(16) 0.0290(15) 0.0104(13) 0.0111(12) 0.0085(13)
N1 0.0512(18) 0.0313(14) 0.0326(14) 0.0070(11) 0.0172(13) 0.0058(13)
N2 0.0540(19) 0.0444(17) 0.0530(17) 0.0214(14) 0.0297(15) 0.0069(14)
N3 0.0397(15) 0.0381(15) 0.0365(14) 0.0128(12) 0.0162(12) 0.0049(12)
O1 0.0410(14) 0.0722(18) 0.0507(15) -0.0047(13) 0.0166(12) 0.0092(13)
O1' 0.0560(18) 0.0668(18) 0.0423(15) 0.0066(13) 0.0209(13) -0.0074(14)
O2 0.0397(14) 0.0502(14) 0.0439(13) 0.0046(11) 0.0156(11) 0.0073(11)
O3 0.0764(19) 0.0454(15) 0.0436(14) -0.0073(11) 0.0180(13) 0.0109(13)
Cl1 0.0530(5) 0.0726(6) 0.0289(4) -0.0013(4) 0.0072(4) 0.0273(5)
Cl2 0.0360(4) 0.0399(4) 0.0491(5) 0.0218(4) 0.0093(4) 0.0079(3)
Cl3 0.0335(4) 0.0449(5) 0.0491(5) 0.0141(4) 0.0154(4) 0.0019(4)
Cl4 0.0390(4) 0.0489(5) 0.0477(5) 0.0219(4) 0.0222(4) 0.0146(4)
Bi1 0.03271(7) 0.03043(7) 0.02596(6) 0.00920(4) 0.01192(5) 0.00681(5)

loop_
_atom_type_symbol
_atom_type_description
_atom_type_scat_dispersion_real
_atom_type_scat_dispersion_imag
_atom_type_scat_source
C C 0.0033 0.0016 'International Tables Vol C Tables 4.2.6.8 and 6.1.1.4'
H H 0.0000 0.0000 'International Tables Vol C Tables 4.2.6.8 and 6.1.1.4'
N N 0.0061 0.0033 'International Tables Vol C Tables 4.2.6.8 and 6.1.1.4'
O O 0.0106 0.0060 'International Tables Vol C Tables 4.2.6.8 and 6.1.1.4'
Cl Cl 0.1484 0.1585 'International Tables Vol C Tables 4.2.6.8 and 6.1.1.4'
Bi Bi -4.1077 10.2566 'International Tables Vol C Tables 4.2.6.8 and 6.1.1.4'

loop_
_geom_angle_atom_site_label_1
_geom_angle_atom_site_label_2
_geom_angle_atom_site_label_3
_geom_angle
_geom_angle_site_symmetry_1
_geom_angle_site_symmetry_3
C6 C1 C2 117.5(3) . .
C6 C1 H1 121.2 . .
C2 C1 H1 121.2 . .
C3 C2 C1 121.6(3) . .
C3 C2 N2 120.8(3) . .
C1 C2 N2 117.6(3) . .
C2 C3 C4 119.1(3) . .
C2 C3 H3 120.4 . .
C4 C3 H3 120.4 . .
C5 C4 C3 120.6(3) . .
C5 C4 H4 119.7 . .
C3 C4 H4 119.7 . .
C4 C5 C6 118.3(3) . .
C4 C5 H5 120.8 . .
C6 C5 H5 120.8 . .
C1 C6 C5 122.8(3) . .
C1 C6 N3 118.2(3) . .
C5 C6 N3 119.1(3) . .
O3 N1 O1 121.4(3) . .
O3 N1 O2 120.9(3) . .
O1 N1 O2 117.6(3) . .
C2 N2 H2A 109.5 . .
C2 N2 H2B 109.5 . .
H2A N2 H2B 109.5 . .
C2 N2 H2C 109.5 . .
H2A N2 H2C 109.5 . .
H2B N2 H2C 109.5 . .
C6 N3 H3A 109.5 . .
C6 N3 H3B 109.5 . .
H3A N3 H3B 109.5 . .
C6 N3 H3C 109.5 . .
H3A N3 H3C 109.5 . .
H3B N3 H3C 109.5 . .
N1 O1 Bi1 98.57(19) . .
H1B O1' H1A 115(3) . .
N1 O2 Bi1 96.88(16) . .
Bi1 Cl4 Bi1 93.34(2) . 2_665
Cl1 Bi1 Cl2 89.44(3) . .
Cl1 Bi1 Cl3 88.91(3) . .
Cl2 Bi1 Cl3 86.57(3) . .
Cl1 Bi1 O1 159.25(6) . .
Cl2 Bi1 O1 82.70(6) . .
Cl3 Bi1 O1 109.64(6) . .
Cl1 Bi1 O2 152.38(5) . .
Cl2 Bi1 O2 111.81(5) . .
Cl3 Bi1 O2 75.55(5) . .
O1 Bi1 O2 46.78(7) . .
Cl1 Bi1 Cl4 85.65(3) . .
Cl2 Bi1 Cl4 84.91(2) . .
Cl3 Bi1 Cl4 169.93(2) . .
O1 Bi1 Cl4 74.57(6) . .
O2 Bi1 Cl4 112.69(5) . .
Cl1 Bi1 Cl4 83.46(3) . 2_665
Cl2 Bi1 Cl4 169.36(2) . 2_665
Cl3 Bi1 Cl4 101.14(2) . 2_665
O1 Bi1 Cl4 101.29(6) . 2_665
O2 Bi1 Cl4 77.50(5) . 2_665
Cl4 Bi1 Cl4 86.66(2) . 2_665

loop_
_geom_bond_atom_site_label_1
_geom_bond_atom_site_label_2
_geom_bond_distance
_geom_bond_site_symmetry_2
C1 C6 1.364(4) .
C1 C2 1.386(4) .
C1 H1 0.9300 .
C2 C3 1.366(4) .
C2 N2 1.462(4) .
C3 C4 1.386(5) .
C3 H3 0.9300 .
C4 C5 1.375(5) .
C4 H4 0.9300 .
C5 C6 1.376(4) .
C5 H5 0.9300 .
C6 N3 1.475(4) .
N1 O3 1.229(3) .
N1 O1 1.257(3) .
N1 O2 1.259(3) .
N2 H2A 0.8900 .
N2 H2B 0.8900 .
N2 H2C 0.8900 .
N3 H3A 0.8900 .
N3 H3B 0.8900 .
N3 H3C 0.8900 .
O1 Bi1 2.693(2) .
O1' H1B 0.898(15) .
O1' H1A 0.890(15) .
O2 Bi1 2.727(2) .
Cl1 Bi1 2.5705(8) .
Cl2 Bi1 2.5898(8) .
Cl3 Bi1 2.6449(8) .
Cl4 Bi1 2.8210(8) .
Cl4 Bi1 2.9155(8) 2_665
Bi1 Cl4 2.9155(8) 2_665

loop_
_geom_hbond_atom_site_label_D
_geom_hbond_atom_site_label_H
_geom_hbond_atom_site_label_A
_geom_hbond_distance_DH
_geom_hbond_distance_HA
_geom_hbond_distance_DA
_geom_hbond_angle_DHA
_geom_hbond_site_symmetry_A
C1 H1 Cl4 0.93 2.97 3.825(3) 153.5 1_566
C5 H5 O3 0.93 2.61 3.328(4) 134.0 .
N2 H2A O2 0.89 2.40 2.887(4) 114.5 2_676
N2 H2A Cl4 0.89 2.78 3.484(3) 136.9 2_776
N2 H2B O1 0.89 2.30 3.066(4) 144.9 2_776
N2 H2B O1' 0.89 2.30 2.770(4) 112.5 .
N3 H3A Cl2 0.89 2.49 3.270(3) 146.6 2_666
N3 H3A Cl3 0.89 2.73 3.331(3) 126.2 2_666
N3 H3B Cl3 0.89 2.27 3.148(3) 170.9 1_666
N3 H3C Cl1 0.89 2.38 3.210(3) 156.3 1_566
N3 H3C Cl2 0.89 2.91 3.351(3) 112.1 1_566
O1' H1B N1 0.898(15) 2.63(3) 3.419(4) 147(5) 2_776
O1' H1B O1 0.898(15) 2.53(5) 3.072(4) 119(4) 2_776
O1' H1B O3 0.898(15) 2.10(2) 2.974(4) 166(7) 2_776
O1' H1A Cl2 0.890(15) 2.56(3) 3.268(3) 137(4) 1_565
O1' H1A Cl3 0.890(15) 2.79(4) 3.381(3) 125(4) 1_665

loop_
_geom_torsion_atom_site_label_1
_geom_torsion_atom_site_label_2
_geom_torsion_atom_site_label_3
_geom_torsion_atom_site_label_4
_geom_torsion
_geom_torsion_site_symmetry_1
_geom_torsion_site_symmetry_2
_geom_torsion_site_symmetry_3
_geom_torsion_site_symmetry_4
C6 C1 C2 C3 -0.4(5) . . . .
C6 C1 C2 N2 -180.0(3) . . . .
C1 C2 C3 C4 0.2(5) . . . .
N2 C2 C3 C4 179.8(3) . . . .
C2 C3 C4 C5 -0.3(5) . . . .
C3 C4 C5 C6 0.6(5) . . . .
C2 C1 C6 C5 0.6(5) . . . .
C2 C1 C6 N3 179.7(3) . . . .
C4 C5 C6 C1 -0.7(5) . . . .
C4 C5 C6 N3 -179.8(3) . . . .
O3 N1 O1 Bi1 -177.5(2) . . . .
O2 N1 O1 Bi1 4.1(3) . . . .
O3 N1 O2 Bi1 177.6(2) . . . .
O1 N1 O2 Bi1 -4.0(3) . . . .
